data_4304117
loop_
_publ_author_name
'Christiane Rotter'
'Michael Schuster'
'Mustafa Kidik'
'Oliver Sch\"on'
'Thomas M. Klap\"otke'
'Konstantin Karaghiosoff'

_publ_section_title
;
Structural and NMR Spectroscopic Investigations of Chair and Twist
Conformers of the P2Se82- Anion
;
_journal_name_full 'Inorganic Chemistry'
_journal_page_first 1663
_journal_page_last 1673
_journal_paper_doi 10.1021/ic7015534
_journal_volume 47
_journal_year 2008
_chemical_formula_moiety 'C20 H20 Li N4, 0.5(P2 Se8)'
_chemical_formula_sum 'C20 H20 Li N4 P Se4'
_chemical_formula_weight 670.15
_chemical_name_systematic
;
 ?
;
_space_group_IT_number 2
_symmetry_cell_setting triclinic
_symmetry_space_group_name_Hall '-P 1'
_symmetry_space_group_name_H-M 'P -1'
_atom_sites_solution_hydrogens geom
_atom_sites_solution_primary direct
_atom_sites_solution_secondary difmap
_audit_creation_method SHELXL-97
_cell_angle_alpha 95.271(6)
_cell_angle_beta 94.847(6)
_cell_angle_gamma 114.219(7)
_cell_formula_units_Z 2
_cell_length_a 10.1582(8)
_cell_length_b 10.7716(8)
_cell_length_c 12.7499(10)
_cell_measurement_temperature 200(2)
_cell_measurement_theta_max 29.9968
_cell_measurement_theta_min 3.9728
_cell_volume 1255.41(18)
_computing_cell_refinement
;
CrysAlis RED, Oxford Diffraction Ltd.,
Version 1.171.27p5 beta (release 01-04-2005 CrysAlis171 .NET)
(compiled Apr  1 2005,17:53:34)
;
_computing_data_collection
;
CrysAlis CCD, Oxford Diffraction Ltd.,
Version 1.171.27p5 beta (release 01-04-2005 CrysAlis171 .NET)
(compiled Apr  1 2005,17:53:34)
;
_computing_data_reduction
;
CrysAlis RED, Oxford Diffraction Ltd.,
Version 1.171.27p5 beta (release 01-04-2005 CrysAlis171 .NET)
(compiled Apr  1 2005,17:53:34)
;
_computing_structure_refinement 'SHELXL-97 (Sheldrick, 1997)'
_computing_structure_solution 'SHELXS-97 (Sheldrick, 1997)'
_diffrn_ambient_temperature 200(2)
_diffrn_detector_area_resol_mean 15.9809
_diffrn_measured_fraction_theta_full 0.994
_diffrn_measured_fraction_theta_max 0.994
_diffrn_measurement_device_type 'Oxford Diffraction X-Calibur'
_diffrn_measurement_method CCD
_diffrn_radiation_monochromator graphite
_diffrn_radiation_source 'fine-focus sealed tube'
_diffrn_radiation_type MoK\a
_diffrn_radiation_wavelength 0.71073
_diffrn_reflns_av_R_equivalents 0.0792
_diffrn_reflns_av_sigmaI/netI 0.1587
_diffrn_reflns_limit_h_max 14
_diffrn_reflns_limit_h_min -14
_diffrn_reflns_limit_k_max 15
_diffrn_reflns_limit_k_min -15
_diffrn_reflns_limit_l_max 17
_diffrn_reflns_limit_l_min -17
_diffrn_reflns_number 17142
_diffrn_reflns_theta_full 30.06
_diffrn_reflns_theta_max 30.06
_diffrn_reflns_theta_min 3.98
_exptl_absorpt_coefficient_mu 5.922
_exptl_absorpt_correction_T_max 0.742656
_exptl_absorpt_correction_T_min 0.494912
_exptl_absorpt_correction_type multi-scan
_exptl_absorpt_process_details
;
CrysAlis RED, Oxford Diffraction Ltd.,
Version 1.171.27p5 beta (release 01-04-2005 CrysAlis171 .NET)
(compiled Apr  1 2005,17:53:34)
;
_exptl_crystal_colour rod
_exptl_crystal_density_diffrn 1.773
_exptl_crystal_density_method 'not measured'
_exptl_crystal_description yellow
_exptl_crystal_F_000 644
_exptl_crystal_size_max 0.2
_exptl_crystal_size_mid 0.1
_exptl_crystal_size_min 0.05
_refine_diff_density_max 0.556
_refine_diff_density_min -0.439
_refine_diff_density_rms 0.105
_refine_ls_extinction_method none
_refine_ls_goodness_of_fit_ref 0.897
_refine_ls_hydrogen_treatment constr
_refine_ls_matrix_type full
_refine_ls_number_parameters 271
_refine_ls_number_reflns 7312
_refine_ls_number_restraints 0
_refine_ls_restrained_S_all 0.897
_refine_ls_R_factor_all 0.1739
_refine_ls_R_factor_gt 0.0481
_refine_ls_shift/su_max 0.000
_refine_ls_shift/su_mean 0.000
_refine_ls_structure_factor_coef Fsqd
_refine_ls_weighting_details 'calc w=1/[\s^2^(Fo^2^)+(0.0083P)^2^+0.0000P] where P=(Fo^2^+2Fc^2^)/3'
_refine_ls_weighting_scheme calc
_refine_ls_wR_factor_gt 0.0534
_refine_ls_wR_factor_ref 0.0802
_reflns_number_gt 2885
_reflns_number_total 7312
_reflns_threshold_expression >2sigma(I)
_cod_data_source_file ic7015534-file001_1.cif
_cod_data_source_block v1
_cod_original_cell_volume 1255.40(17)
_cod_database_code 4304117

loop_
_publ_contact_author_name
_publ_contact_author_address
_publ_contact_author_email
_publ_contact_author_fax
_publ_contact_author_phone
'Konstantin Karaghiosoff'
;
Department Chemie
Ludwig-Maximilians-University Munich
Butenandtstrasse 9 (Haus D)
D-81377 Munich
Germany
;
klk@cup.uni-muenchen.de '+49 89 2180 77492' '+49 89 2180 77426'

loop_
_symmetry_equiv_pos_as_xyz
'x, y, z'
'-x, -y, -z'

loop_
_atom_site_label
_atom_site_type_symbol
_atom_site_fract_x
_atom_site_fract_y
_atom_site_fract_z
_atom_site_U_iso_or_equiv
_atom_site_adp_type
_atom_site_occupancy
_atom_site_symmetry_multiplicity
_atom_site_calc_flag
_atom_site_refinement_flags
_atom_site_disorder_assembly
_atom_site_disorder_group
N1 N 0.2613(5) 0.2439(5) 0.0657(4) 0.0450(13) Uani 1 1 d . . .
N3 N 0.4880(5) 0.5020(5) 0.2567(4) 0.0425(13) Uani 1 1 d . . .
C13 C 0.2519(7) 0.6614(7) 0.0971(5) 0.0489(17) Uani 1 1 d . . .
H13 H 0.2626 0.6873 0.1717 0.059 Uiso 1 1 calc R . .
N2 N 0.1372(5) 0.3498(5) 0.2701(4) 0.0463(13) Uani 1 1 d . . .
N4 N 0.2621(5) 0.5458(5) 0.0637(4) 0.0435(13) Uani 1 1 d . . .
C6 C 0.0994(7) 0.2245(6) 0.2975(4) 0.0446(16) Uani 1 1 d . . .
H6 H 0.1503 0.1730 0.2730 0.054 Uiso 1 1 calc R . .
C4 C 0.3648(7) 0.1202(7) -0.0391(5) 0.0528(18) Uani 1 1 d . . .
H4 H 0.4460 0.1000 -0.0490 0.063 Uiso 1 1 calc R . .
C5 C 0.3719(7) 0.2103(6) 0.0469(5) 0.0474(17) Uani 1 1 d . . .
H5 H 0.4592 0.2510 0.0957 0.057 Uiso 1 1 calc R . .
C10 C 0.5888(7) 0.6233(7) 0.2448(5) 0.0456(16) Uani 1 1 d . . .
H10 H 0.5668 0.6684 0.1898 0.055 Uiso 1 1 calc R . .
C3 C 0.2414(8) 0.0602(6) -0.1099(5) 0.0573(19) Uani 1 1 d . . .
H3 H 0.2353 -0.0013 -0.1705 0.069 Uiso 1 1 calc R . .
C8 C 0.0672(7) 0.4208(6) 0.3088(5) 0.0505(18) Uani 1 1 d . . .
H8 H 0.0950 0.5121 0.2933 0.061 Uiso 1 1 calc R . .
C12 C 0.7532(7) 0.6272(7) 0.3862(5) 0.059(2) Uani 1 1 d . . .
H12 H 0.8442 0.6695 0.4307 0.070 Uiso 1 1 calc R . .
C2 C 0.1248(7) 0.0905(6) -0.0920(5) 0.0529(18) Uani 1 1 d . . .
H2 H 0.0364 0.0500 -0.1395 0.063 Uiso 1 1 calc R . .
C11 C 0.7233(7) 0.6896(6) 0.3055(5) 0.0482(17) Uani 1 1 d . . .
H11 H 0.7925 0.7756 0.2916 0.058 Uiso 1 1 calc R . .
C15 C 0.2093(7) 0.7109(6) -0.0756(6) 0.0550(18) Uani 1 1 d . . .
H15 H 0.1897 0.7661 -0.1230 0.066 Uiso 1 1 calc R . .
C1 C 0.1406(7) 0.1801(7) -0.0041(6) 0.0541(18) Uani 1 1 d . . .
H1 H 0.0591 0.1987 0.0085 0.065 Uiso 1 1 calc R . .
C9 C -0.0436(7) 0.3687(8) 0.3701(5) 0.0583(19) Uani 1 1 d . . .
H9 H -0.0925 0.4220 0.3947 0.070 Uiso 1 1 calc R . .
C7 C -0.0079(7) 0.1655(7) 0.3586(5) 0.0575(19) Uani 1 1 d . . .
H7 H -0.0310 0.0754 0.3755 0.069 Uiso 1 1 calc R . .
C14 C 0.2270(7) 0.7466(7) 0.0323(6) 0.0579(19) Uani 1 1 d . . .
H14 H 0.2221 0.8286 0.0617 0.069 Uiso 1 1 calc R . .
C16 C 0.2210(7) 0.5914(7) -0.1131(5) 0.0570(19) Uani 1 1 d . . .
H16 H 0.2114 0.5635 -0.1873 0.068 Uiso 1 1 calc R . .
C21 C 0.5191(7) 0.4426(7) 0.3361(5) 0.0568(19) Uani 1 1 d . . .
H21 H 0.4489 0.3558 0.3478 0.068 Uiso 1 1 calc R . .
C23 C 0.2466(7) 0.5149(7) -0.0416(5) 0.0536(18) Uani 1 1 d . . .
H23 H 0.2541 0.4332 -0.0687 0.064 Uiso 1 1 calc R . .
C20 C -0.0814(7) 0.2383(8) 0.3949(5) 0.059(2) Uani 1 1 d . . .
H20 H -0.1575 0.1993 0.4367 0.071 Uiso 1 1 calc R . .
C22 C 0.6513(8) 0.5035(7) 0.4026(5) 0.0571(19) Uani 1 1 d . . .
H22 H 0.6702 0.4589 0.4590 0.069 Uiso 1 1 calc R . .
Li1 Li 0.2866(11) 0.4132(10) 0.1685(8) 0.041(3) Uani 1 1 d . . .
Se1 Se 0.39812(7) 0.79177(6) 0.42476(5) 0.03835(17) Uani 1 1 d . . .
Se2 Se 0.64486(6) 0.89958(6) 0.49548(5) 0.03915(17) Uani 1 1 d . . .
Se3 Se 0.12860(7) 0.85599(7) 0.30692(5) 0.0536(2) Uani 1 1 d . . .
Se4 Se 0.51139(8) 1.07037(7) 0.26067(5) 0.0529(2) Uani 1 1 d . . .
P1 P 0.35797(16) 0.96413(16) 0.35825(12) 0.0346(4) Uani 1 1 d . . .

loop_
_atom_site_aniso_label
_atom_site_aniso_U_11
_atom_site_aniso_U_22
_atom_site_aniso_U_33
_atom_site_aniso_U_23
_atom_site_aniso_U_13
_atom_site_aniso_U_12
N1 0.037(3) 0.042(3) 0.051(4) 0.008(3) 0.002(3) 0.012(3)
N3 0.041(3) 0.043(3) 0.044(3) 0.010(3) 0.005(3) 0.017(3)
C13 0.063(5) 0.052(4) 0.037(4) -0.003(4) 0.003(3) 0.032(4)
N2 0.044(3) 0.051(4) 0.041(3) 0.000(3) 0.005(3) 0.018(3)
N4 0.055(3) 0.052(4) 0.028(3) 0.008(3) 0.007(3) 0.026(3)
C6 0.051(4) 0.048(4) 0.038(4) 0.001(3) 0.013(3) 0.023(4)
C4 0.058(5) 0.064(5) 0.046(4) 0.007(4) 0.004(4) 0.037(4)
C5 0.044(4) 0.054(4) 0.048(4) 0.011(4) -0.004(3) 0.026(4)
C10 0.043(4) 0.056(4) 0.046(4) 0.016(4) 0.009(3) 0.026(4)
C3 0.088(6) 0.040(4) 0.047(4) 0.008(4) 0.006(4) 0.030(4)
C8 0.064(5) 0.043(4) 0.039(4) 0.007(3) 0.009(4) 0.016(4)
C12 0.047(5) 0.059(5) 0.062(5) -0.003(4) -0.001(4) 0.018(4)
C2 0.050(4) 0.044(4) 0.052(5) 0.002(4) -0.012(4) 0.011(4)
C11 0.047(4) 0.041(4) 0.058(5) 0.014(4) 0.017(4) 0.016(4)
C15 0.070(5) 0.047(4) 0.055(5) 0.009(4) 0.001(4) 0.034(4)
C1 0.048(4) 0.055(5) 0.069(5) 0.007(4) 0.008(4) 0.032(4)
C9 0.054(5) 0.085(6) 0.045(4) 0.003(4) 0.008(4) 0.039(5)
C7 0.067(5) 0.046(4) 0.045(4) 0.012(4) 0.015(4) 0.006(4)
C14 0.068(5) 0.050(4) 0.061(5) 0.004(4) 0.012(4) 0.030(4)
C16 0.079(5) 0.063(5) 0.035(4) 0.009(4) 0.009(4) 0.036(4)
C21 0.046(4) 0.052(5) 0.069(5) 0.016(4) 0.002(4) 0.017(4)
C23 0.072(5) 0.053(4) 0.047(5) 0.003(4) 0.011(4) 0.038(4)
C20 0.046(4) 0.083(6) 0.041(4) 0.013(4) 0.013(3) 0.017(5)
C22 0.056(5) 0.070(5) 0.055(5) 0.028(4) 0.007(4) 0.032(4)
Li1 0.046(6) 0.043(6) 0.043(6) 0.009(5) 0.012(5) 0.024(5)
Se1 0.0444(4) 0.0321(3) 0.0381(4) 0.0039(3) 0.0044(3) 0.0161(3)
Se2 0.0427(4) 0.0448(4) 0.0372(4) 0.0010(3) 0.0056(3) 0.0265(3)
Se3 0.0396(4) 0.0675(5) 0.0515(5) -0.0048(4) -0.0048(3) 0.0251(4)
Se4 0.0656(5) 0.0575(5) 0.0373(4) 0.0166(3) 0.0185(3) 0.0234(4)
P1 0.0382(9) 0.0414(10) 0.0286(9) 0.0023(8) 0.0045(7) 0.0217(8)

loop_
_atom_type_symbol
_atom_type_description
_atom_type_scat_dispersion_real
_atom_type_scat_dispersion_imag
_atom_type_scat_source
C C 0.0033 0.0016 'International Tables Vol C Tables 4.2.6.8 and 6.1.1.4'
H H 0.0000 0.0000 'International Tables Vol C Tables 4.2.6.8 and 6.1.1.4'
Li Li -0.0003 0.0001 'International Tables Vol C Tables 4.2.6.8 and 6.1.1.4'
N N 0.0061 0.0033 'International Tables Vol C Tables 4.2.6.8 and 6.1.1.4'
P P 0.1023 0.0942 'International Tables Vol C Tables 4.2.6.8 and 6.1.1.4'
Se Se -0.0929 2.2259 'International Tables Vol C Tables 4.2.6.8 and 6.1.1.4'

loop_
_geom_angle_atom_site_label_1
_geom_angle_atom_site_label_2
_geom_angle_atom_site_label_3
_geom_angle
_geom_angle_site_symmetry_1
_geom_angle_site_symmetry_3
_geom_angle_publ_flag
C1 N1 C5 115.3(6) . . ?
C1 N1 Li1 119.6(5) . . ?
C5 N1 Li1 123.3(5) . . ?
C10 N3 C21 116.4(5) . . ?
C10 N3 Li1 123.4(5) . . ?
C21 N3 Li1 120.0(5) . . ?
N4 C13 C14 125.1(6) . . ?
N4 C13 H13 117.5 . . ?
C14 C13 H13 117.5 . . ?
C8 N2 C6 116.4(5) . . ?
C8 N2 Li1 125.2(5) . . ?
C6 N2 Li1 118.3(5) . . ?
C13 N4 C23 114.9(5) . . ?
C13 N4 Li1 122.8(5) . . ?
C23 N4 Li1 122.2(5) . . ?
N2 C6 C7 124.0(6) . . ?
N2 C6 H6 118.0 . . ?
C7 C6 H6 118.0 . . ?
C3 C4 C5 119.7(6) . . ?
C3 C4 H4 120.1 . . ?
C5 C4 H4 120.1 . . ?
N1 C5 C4 123.3(6) . . ?
N1 C5 H5 118.4 . . ?
C4 C5 H5 118.4 . . ?
N3 C10 C11 125.3(6) . . ?
N3 C10 H10 117.4 . . ?
C11 C10 H10 117.4 . . ?
C4 C3 C2 118.5(6) . . ?
C4 C3 H3 120.8 . . ?
C2 C3 H3 120.8 . . ?
N2 C8 C9 123.4(6) . . ?
N2 C8 H8 118.3 . . ?
C9 C8 H8 118.3 . . ?
C11 C12 C22 119.2(6) . . ?
C11 C12 H12 120.4 . . ?
C22 C12 H12 120.4 . . ?
C1 C2 C3 118.0(6) . . ?
C1 C2 H2 121.0 . . ?
C3 C2 H2 121.0 . . ?
C12 C11 C10 117.4(6) . . ?
C12 C11 H11 121.3 . . ?
C10 C11 H11 121.3 . . ?
C14 C15 C16 117.7(6) . . ?
C14 C15 H15 121.1 . . ?
C16 C15 H15 121.1 . . ?
N1 C1 C2 125.1(6) . . ?
N1 C1 H1 117.4 . . ?
C2 C1 H1 117.4 . . ?
C20 C9 C8 118.5(7) . . ?
C20 C9 H9 120.7 . . ?
C8 C9 H9 120.7 . . ?
C20 C7 C6 118.7(6) . . ?
C20 C7 H7 120.6 . . ?
C6 C7 H7 120.6 . . ?
C15 C14 C13 118.7(6) . . ?
C15 C14 H14 120.7 . . ?
C13 C14 H14 120.7 . . ?
C23 C16 C15 118.7(6) . . ?
C23 C16 H16 120.7 . . ?
C15 C16 H16 120.7 . . ?
N3 C21 C22 122.1(6) . . ?
N3 C21 H21 119.0 . . ?
C22 C21 H21 119.0 . . ?
N4 C23 C16 125.0(6) . . ?
N4 C23 H23 117.5 . . ?
C16 C23 H23 117.5 . . ?
C7 C20 C9 118.9(6) . . ?
C7 C20 H20 120.5 . . ?
C9 C20 H20 120.5 . . ?
C12 C22 C21 119.6(6) . . ?
C12 C22 H22 120.2 . . ?
C21 C22 H22 120.2 . . ?
N2 Li1 N3 107.7(5) . . ?
N2 Li1 N1 107.9(5) . . ?
N3 Li1 N1 111.8(5) . . ?
N2 Li1 N4 116.4(5) . . ?
N3 Li1 N4 110.6(5) . . ?
N1 Li1 N4 102.4(5) . . ?
P1 Se1 Se2 102.99(5) . . ?
P1 Se2 Se1 101.98(5) 2_676 . ?
Se4 P1 Se3 124.28(8) . . ?
Se4 P1 Se2 113.26(7) . 2_676 ?
Se3 P1 Se2 99.69(6) . 2_676 ?
Se4 P1 Se1 113.65(7) . . ?
Se3 P1 Se1 98.89(7) . . ?
Se2 P1 Se1 104.33(6) 2_676 . ?

loop_
_geom_bond_atom_site_label_1
_geom_bond_atom_site_label_2
_geom_bond_distance
_geom_bond_site_symmetry_2
_geom_bond_publ_flag
N1 C1 1.334(7) . ?
N1 C5 1.346(7) . ?
N1 Li1 2.056(11) . ?
N3 C10 1.320(7) . ?
N3 C21 1.329(7) . ?
N3 Li1 2.043(11) . ?
C13 N4 1.326(7) . ?
C13 C14 1.371(8) . ?
C13 H13 0.9500 . ?
N2 C8 1.330(7) . ?
N2 C6 1.332(7) . ?
N2 Li1 2.024(10) . ?
N4 C23 1.333(7) . ?
N4 Li1 2.115(11) . ?
C6 C7 1.366(7) . ?
C6 H6 0.9500 . ?
C4 C3 1.357(8) . ?
C4 C5 1.373(8) . ?
C4 H4 0.9500 . ?
C5 H5 0.9500 . ?
C10 C11 1.376(7) . ?
C10 H10 0.9500 . ?
C3 C2 1.382(8) . ?
C3 H3 0.9500 . ?
C8 C9 1.380(8) . ?
C8 H8 0.9500 . ?
C12 C11 1.358(8) . ?
C12 C22 1.358(8) . ?
C12 H12 0.9500 . ?
C2 C1 1.364(8) . ?
C2 H2 0.9500 . ?
C11 H11 0.9500 . ?
C15 C14 1.370(8) . ?
C15 C16 1.386(8) . ?
C15 H15 0.9500 . ?
C1 H1 0.9500 . ?
C9 C20 1.371(8) . ?
C9 H9 0.9500 . ?
C7 C20 1.362(8) . ?
C7 H7 0.9500 . ?
C14 H14 0.9500 . ?
C16 C23 1.361(8) . ?
C16 H16 0.9500 . ?
C21 C22 1.391(8) . ?
C21 H21 0.9500 . ?
C23 H23 0.9500 . ?
C20 H20 0.9500 . ?
C22 H22 0.9500 . ?
Se1 P1 2.2769(16) . ?
Se1 Se2 2.3413(9) . ?
Se2 P1 2.2748(16) 2_676 ?
Se3 P1 2.1423(17) . ?
Se4 P1 2.1005(16) . ?
P1 Se2 2.2748(16) 2_676 ?

loop_
_geom_torsion_atom_site_label_1
_geom_torsion_atom_site_label_2
_geom_torsion_atom_site_label_3
_geom_torsion_atom_site_label_4
_geom_torsion
_geom_torsion_site_symmetry_1
_geom_torsion_site_symmetry_2
_geom_torsion_site_symmetry_3
_geom_torsion_site_symmetry_4
_geom_torsion_publ_flag
C14 C13 N4 C23 0.2(10) . . . . ?
C14 C13 N4 Li1 -175.8(6) . . . . ?
C8 N2 C6 C7 2.2(9) . . . . ?
Li1 N2 C6 C7 -174.7(6) . . . . ?
C1 N1 C5 C4 1.9(9) . . . . ?
Li1 N1 C5 C4 -163.1(6) . . . . ?
C3 C4 C5 N1 -0.2(10) . . . . ?
C21 N3 C10 C11 2.1(9) . . . . ?
Li1 N3 C10 C11 176.9(6) . . . . ?
C5 C4 C3 C2 -1.0(10) . . . . ?
C6 N2 C8 C9 -2.9(9) . . . . ?
Li1 N2 C8 C9 173.8(6) . . . . ?
C4 C3 C2 C1 0.4(10) . . . . ?
C22 C12 C11 C10 0.6(10) . . . . ?
N3 C10 C11 C12 -2.0(10) . . . . ?
C5 N1 C1 C2 -2.6(9) . . . . ?
Li1 N1 C1 C2 163.0(6) . . . . ?
C3 C2 C1 N1 1.5(10) . . . . ?
N2 C8 C9 C20 1.7(10) . . . . ?
N2 C6 C7 C20 -0.4(10) . . . . ?
C16 C15 C14 C13 -1.4(10) . . . . ?
N4 C13 C14 C15 0.8(11) . . . . ?
C14 C15 C16 C23 1.2(10) . . . . ?
C10 N3 C21 C22 -0.8(9) . . . . ?
Li1 N3 C21 C22 -175.8(6) . . . . ?
C13 N4 C23 C16 -0.5(10) . . . . ?
Li1 N4 C23 C16 175.5(6) . . . . ?
C15 C16 C23 N4 -0.2(11) . . . . ?
C6 C7 C20 C9 -0.9(10) . . . . ?
C8 C9 C20 C7 0.3(10) . . . . ?
C11 C12 C22 C21 0.5(10) . . . . ?
N3 C21 C22 C12 -0.5(10) . . . . ?
C8 N2 Li1 N3 95.3(7) . . . . ?
C6 N2 Li1 N3 -88.1(6) . . . . ?
C8 N2 Li1 N1 -143.9(6) . . . . ?
C6 N2 Li1 N1 32.7(7) . . . . ?
C8 N2 Li1 N4 -29.6(8) . . . . ?
C6 N2 Li1 N4 147.0(5) . . . . ?
C10 N3 Li1 N2 -131.0(5) . . . . ?
C21 N3 Li1 N2 43.7(7) . . . . ?
C10 N3 Li1 N1 110.7(6) . . . . ?
C21 N3 Li1 N1 -74.6(7) . . . . ?
C10 N3 Li1 N4 -2.7(8) . . . . ?
C21 N3 Li1 N4 172.0(5) . . . . ?
C1 N1 Li1 N2 67.2(7) . . . . ?
C5 N1 Li1 N2 -128.4(5) . . . . ?
C1 N1 Li1 N3 -174.6(5) . . . . ?
C5 N1 Li1 N3 -10.2(8) . . . . ?
C1 N1 Li1 N4 -56.1(6) . . . . ?
C5 N1 Li1 N4 108.3(6) . . . . ?
C13 N4 Li1 N2 53.7(8) . . . . ?
C23 N4 Li1 N2 -122.1(6) . . . . ?
C13 N4 Li1 N3 -69.7(7) . . . . ?
C23 N4 Li1 N3 114.6(6) . . . . ?
C13 N4 Li1 N1 171.1(5) . . . . ?
C23 N4 Li1 N1 -4.7(7) . . . . ?
P1 Se1 Se2 P1 72.02(7) . . . 2_676 ?
Se2 Se1 P1 Se4 50.02(7) . . . . ?
Se2 Se1 P1 Se3 -176.28(5) . . . . ?
Se2 Se1 P1 Se2 -73.82(6) . . . 2_676 ?
